data_7129940
loop_
_publ_author_name
'Mannava, M. K. Chaitanya'
'Bommaka, Manish K.'
'Dandela, Rambabu'
'Solomon, K. Anand'
'Nangia, Ashwini K.'

_publ_section_title
;
 Fluorobenzoic acid coformers to improve the solubility and permeability
 of the BCS class IV drug naftopidil
;
_journal_name_full 'Chemical Communications'
_journal_paper_doi 10.1039/D1CC07187D
_journal_year 2022
_chemical_formula_moiety 'C24 H29 N2 O3, C7 F3 O2'
_chemical_formula_sum 'C31 H29 F3 N2 O5'
_chemical_formula_weight 566.61
_space_group_crystal_system monoclinic
_space_group_IT_number 14
_space_group_name_Hall '-P 2ybc'
_space_group_name_H-M_alt 'P 1 21/c 1'
_atom_sites_solution_hydrogens geom
_audit_creation_date 2021-12-19
_audit_creation_method
;
Olex2 1.2
(compiled 2018.05.29 svn.r3508 for OlexSys, GUI svn.r5506)
;
_audit_update_record
;
2021-12-22 deposited with the CCDC.	2022-03-25 downloaded from the CCDC.
;
_cell_angle_alpha 90
_cell_angle_beta 116.480(10)
_cell_angle_gamma 90
_cell_formula_units_Z 4
_cell_length_a 10.760(3)
_cell_length_b 24.632(9)
_cell_length_c 11.501(4)
_cell_measurement_reflns_used 9922
_cell_measurement_temperature 293(2)
_cell_measurement_theta_max 31.77
_cell_measurement_theta_min 2.31
_cell_volume 2728.4(16)
_computing_molecular_graphics 'Olex2 (Dolomanov et al., 2009)'
_computing_publication_material 'Olex2 (Dolomanov et al., 2009)'
_computing_structure_refinement 'ShelXL (Sheldrick, 2015)'
_diffrn_ambient_temperature 293.0
_diffrn_measured_fraction_theta_full 0.999
_diffrn_measured_fraction_theta_max 0.996
_diffrn_measurement_device_type 'Bruker APEX-II CCD'
_diffrn_measurement_method '\f and \w scans'
_diffrn_radiation_type MoK\a
_diffrn_radiation_wavelength 0.71073
_diffrn_reflns_av_R_equivalents 0.1104
_diffrn_reflns_av_unetI/netI 0.0718
_diffrn_reflns_Laue_measured_fraction_full 0.999
_diffrn_reflns_Laue_measured_fraction_max 0.996
_diffrn_reflns_limit_h_max 16
_diffrn_reflns_limit_h_min -16
_diffrn_reflns_limit_k_max 37
_diffrn_reflns_limit_k_min -37
_diffrn_reflns_limit_l_max 17
_diffrn_reflns_limit_l_min -17
_diffrn_reflns_number 78146
_diffrn_reflns_point_group_measured_fraction_full 0.999
_diffrn_reflns_point_group_measured_fraction_max 0.996
_diffrn_reflns_theta_full 25.242
_diffrn_reflns_theta_max 33.118
_diffrn_reflns_theta_min 2.271
_diffrn_standards_number 0
_exptl_absorpt_coefficient_mu 0.107
_exptl_absorpt_correction_T_max 0.7465
_exptl_absorpt_correction_T_min 0.6982
_exptl_absorpt_correction_type none
_exptl_absorpt_process_details
;
SADABS-2016/2 (Bruker,2016/2) was used for absorption correction.
wR2(int) was 0.1090 before and 0.0618 after correction.
The Ratio of minimum to maximum transmission is 0.9353.
The \l/2 correction factor is Not present.
;
_exptl_crystal_colour colorless
_exptl_crystal_density_diffrn 1.379
_exptl_crystal_description needle
_exptl_crystal_F_000 1184
_refine_diff_density_max 0.796
_refine_diff_density_min -0.487
_refine_diff_density_rms 0.070
_refine_ls_extinction_method none
_refine_ls_goodness_of_fit_ref 1.025
_refine_ls_hydrogen_treatment constr
_refine_ls_matrix_type full
_refine_ls_number_parameters 390
_refine_ls_number_reflns 10332
_refine_ls_number_restraints 0
_refine_ls_restrained_S_all 1.025
_refine_ls_R_factor_all 0.1270
_refine_ls_R_factor_gt 0.0647
_refine_ls_shift/su_max 0.000
_refine_ls_shift/su_mean 0.000
_refine_ls_structure_factor_coef Fsqd
_refine_ls_weighting_details 'w=1/[\s^2^(Fo^2^)+(0.0543P)^2^+2.2445P] where P=(Fo^2^+2Fc^2^)/3'
_refine_ls_weighting_scheme calc
_refine_ls_wR_factor_gt 0.1385
_refine_ls_wR_factor_ref 0.1694
_reflns_Friedel_coverage 0.000
_reflns_number_gt 6221
_reflns_number_total 10332
_reflns_threshold_expression 'I > 2\s(I)'
_cod_data_source_file d1cc07187d2.cif
_cod_data_source_block mo_nfpd_245tfba_meoh_0m_a
_cod_database_code 7129940
_shelx_shelxl_version_number 2014/7
_shelx_space_group_comment
;
The symmetry employed for this shelxl refinement is uniquely defined
by the following loop, which should always be used as a source of
symmetry information in preference to the above space-group names.
They are only intended as comments.
;
_olex2_refinement_description
;
1. Fixed Uiso
 At 1.2 times of:
  All C(H) groups, All C(H,H) groups, All N(H) groups
 At 1.5 times of:
  All C(H,H,H) groups, All O(H) groups
2. Others
 Fixed Sof: F1(0.27125) F2(0.2) F6(0.73) F8(0.8)
3.a Ternary CH refined with riding coordinates:
 N2(H2), C8(H8)
3.b Secondary CH2 refined with riding coordinates:
 C5(H5A,H5B), C6(H6A,H6B), C7(H7A,H7B), C9(H9A,H9B), C18(H18A,H18B), C19(H19A,
 H19B)
3.c Aromatic/amide H refined with riding coordinates:
 C1(H1), C2(H2A), C13(H13), C14(H14), C16(H16), C17(H17), C20(H20), C21(H21),
 C22(H22), C23(H23), C24(H24)
3.d Idealised Me refined as rotating group:
 C15(H15A,H15B,H15C)
3.e Idealised tetrahedral OH refined as rotating group:
 O0AA(H0AA)
;
_olex2_submission_special_instructions 'No special instructions were received'

loop_
_space_group_symop_operation_xyz
'x, y, z'
'-x, y+1/2, -z+1/2'
'-x, -y, -z'
'x, -y-1/2, z-1/2'

loop_
_atom_site_label
_atom_site_type_symbol
_atom_site_fract_x
_atom_site_fract_y
_atom_site_fract_z
_atom_site_U_iso_or_equiv
_atom_site_adp_type
_atom_site_occupancy
_atom_site_site_symmetry_order
_atom_site_calc_flag
_atom_site_refinement_flags_posn
_atom_site_refinement_flags_adp
_atom_site_refinement_flags_occupancy
_atom_site_disorder_assembly
_atom_site_disorder_group
O1 O 0.90355(14) 0.10891(6) 0.56759(13) 0.0262(3) Uani 1 1 d . . . . .
O2 O 0.14008(13) -0.00503(5) -0.07145(12) 0.0203(3) Uani 1 1 d . . . . .
N1 N 0.37351(14) -0.06455(6) 0.04186(13) 0.0169(3) Uani 1 1 d . . . . .
N2 N 0.63001(14) -0.03082(6) 0.26050(13) 0.0174(3) Uani 1 1 d . . . . .
H2 H 0.6474 -0.0567 0.3307 0.021 Uiso 1 1 calc R . . . .
C1 C -0.0033(2) -0.13736(9) -0.22271(18) 0.0282(4) Uani 1 1 d . . . . .
H1 H -0.0870 -0.1532 -0.2794 0.034 Uiso 1 1 calc R . . . .
C2 C 0.00042(19) -0.08274(9) -0.18917(17) 0.0240(4) Uani 1 1 d . . . . .
H2A H -0.0805 -0.0622 -0.2242 0.029 Uiso 1 1 calc R . . . .
C3 C 0.12502(18) -0.05907(7) -0.10340(16) 0.0185(3) Uani 1 1 d . . . . .
C4 C 0.24788(17) -0.09059(7) -0.04542(15) 0.0177(3) Uani 1 1 d . . . . .
C5 C 0.37238(17) -0.04168(8) 0.15990(16) 0.0190(3) Uani 1 1 d . . . . .
H5A H 0.3794 -0.0708 0.2194 0.023 Uiso 1 1 calc R . . . .
H5B H 0.2858 -0.0226 0.1371 0.023 Uiso 1 1 calc R . . . .
C6 C 0.49328(18) -0.00290(8) 0.22495(16) 0.0195(3) Uani 1 1 d . . . . .
H6A H 0.4831 0.0271 0.1667 0.023 Uiso 1 1 calc R . . . .
H6B H 0.4923 0.0118 0.3028 0.023 Uiso 1 1 calc R . . . .
C7 C 0.74807(18) 0.00881(8) 0.30429(16) 0.0200(3) Uani 1 1 d . . . . .
H7A H 0.7255 0.0368 0.2386 0.024 Uiso 1 1 calc R . . . .
H7B H 0.8301 -0.0100 0.3107 0.024 Uiso 1 1 calc R . . . .
C8 C 0.78220(18) 0.03580(7) 0.43399(16) 0.0188(3) Uani 1 1 d . . . . .
H8 H 0.6984 0.0518 0.4330 0.023 Uiso 1 1 calc R . . . .
C9 C 0.88971(19) 0.07951(8) 0.45592(17) 0.0210(3) Uani 1 1 d . . . . .
H9A H 0.9777 0.0634 0.4706 0.025 Uiso 1 1 calc R . . . .
H9B H 0.8592 0.1033 0.3811 0.025 Uiso 1 1 calc R . . . .
C10 C 1.01846(19) 0.14034(7) 0.63226(17) 0.0195(3) Uani 1 1 d . . . . .
C11 C 1.01726(19) 0.16923(7) 0.74010(17) 0.0201(3) Uani 1 1 d . . . . .
C12 C 1.13107(19) 0.20361(7) 0.81471(16) 0.0201(3) Uani 1 1 d . . . . .
C13 C 1.1287(2) 0.23198(8) 0.92082(18) 0.0264(4) Uani 1 1 d . . . . .
H13 H 1.2017 0.2551 0.9698 0.032 Uiso 1 1 calc R . . . .
C14 C 1.0212(2) 0.22601(8) 0.9526(2) 0.0309(4) Uani 1 1 d . . . . .
H14 H 1.0221 0.2447 1.0233 0.037 Uiso 1 1 calc R . . . .
C15 C 0.0208(2) 0.02940(9) -0.13385(18) 0.0272(4) Uani 1 1 d . . . . .
H15A H -0.0102 0.0286 -0.2261 0.041 Uiso 1 1 calc GR . . . .
H15B H 0.0450 0.0659 -0.1027 0.041 Uiso 1 1 calc GR . . . .
H15C H -0.0523 0.0167 -0.1145 0.041 Uiso 1 1 calc GR . . . .
C16 C 0.1161(2) -0.16789(8) -0.17239(18) 0.0272(4) Uani 1 1 d . . . . .
H16 H 0.1140 -0.2039 -0.1975 0.033 Uiso 1 1 calc R . . . .
C17 C 0.2411(2) -0.14456(8) -0.08310(17) 0.0225(4) Uani 1 1 d . . . . .
H17 H 0.3213 -0.1656 -0.0483 0.027 Uiso 1 1 calc R . . . .
C18 C 0.50002(18) -0.09691(7) 0.08129(17) 0.0194(3) Uani 1 1 d . . . . .
H18A H 0.5001 -0.1144 0.0058 0.023 Uiso 1 1 calc R . . . .
H18B H 0.5027 -0.1250 0.1415 0.023 Uiso 1 1 calc R . . . .
C19 C 0.62622(18) -0.06097(7) 0.14524(16) 0.0183(3) Uani 1 1 d . . . . .
H19A H 0.7092 -0.0831 0.1731 0.022 Uiso 1 1 calc R . . . .
H19B H 0.6267 -0.0350 0.0821 0.022 Uiso 1 1 calc R . . . .
C20 C 1.12793(19) 0.14543(7) 0.60212(17) 0.0202(3) Uani 1 1 d . . . . .
H20 H 1.1278 0.1266 0.5320 0.024 Uiso 1 1 calc R . . . .
C21 C 1.24102(19) 0.17954(7) 0.67849(17) 0.0209(3) Uani 1 1 d . . . . .
H21 H 1.3156 0.1824 0.6586 0.025 Uiso 1 1 calc R . . . .
C22 C 1.24292(19) 0.20841(8) 0.78113(18) 0.0227(4) Uani 1 1 d . . . . .
H22 H 1.3174 0.2312 0.8289 0.027 Uiso 1 1 calc R . . . .
C23 C 0.9092(2) 0.19163(8) 0.8786(2) 0.0295(4) Uani 1 1 d . . . . .
H23 H 0.8363 0.1877 0.9004 0.035 Uiso 1 1 calc R . . . .
C24 C 0.9070(2) 0.16387(8) 0.77435(19) 0.0248(4) Uani 1 1 d . . . . .
H24 H 0.8324 0.1413 0.7258 0.030 Uiso 1 1 calc R . . . .
F1 F 0.4136(7) 0.1808(3) 0.0993(5) 0.0541(15) Uani 0.2712 1 d . . P . .
F2 F 0.5991(7) 0.1623(3) 0.6138(7) 0.0415(16) Uani 0.2 1 d . . P . .
F4 F 0.5914(2) 0.24259(7) 0.22348(19) 0.0640(5) Uani 1 1 d . . . . .
O5 O 0.34049(15) 0.04270(6) 0.39443(13) 0.0273(3) Uani 1 1 d . . . . .
F6 F 0.6952(2) 0.23532(7) 0.47977(18) 0.0416(5) Uani 0.73 1 d . . P . .
O7 O 0.39248(15) 0.09918(6) 0.56303(12) 0.0260(3) Uani 1 1 d . . . . .
F8 F 0.28557(15) 0.09799(7) 0.17200(13) 0.0307(3) Uani 0.8 1 d . . P . .
C25 C 0.5416(3) 0.20504(9) 0.2772(3) 0.0415(6) Uani 1 1 d . . . . .
C26 C 0.4374(3) 0.17105(9) 0.1984(2) 0.0362(5) Uani 1 1 d . . . . .
C27 C 0.3888(2) 0.13249(8) 0.25613(19) 0.0263(4) Uani 1 1 d . . . . .
C28 C 0.4382(2) 0.12827(8) 0.39047(19) 0.0240(4) Uani 1 1 d . . . . .
C29 C 0.38571(18) 0.08634(8) 0.45465(17) 0.0202(3) Uani 1 1 d . . . . .
C30 C 0.5960(3) 0.20173(9) 0.4110(3) 0.0409(6) Uani 1 1 d . . . . .
C31 C 0.5426(2) 0.16441(8) 0.4675(2) 0.0292(4) Uani 1 1 d . . . . .
O0AA O 0.84016(14) -0.00240(6) 0.53502(12) 0.0257(3) Uani 1 1 d . . . . .
H0AA H 0.7799 -0.0135 0.5543 0.039 Uiso 1 1 calc GR . . . .

loop_
_atom_site_aniso_label
_atom_site_aniso_U_11
_atom_site_aniso_U_22
_atom_site_aniso_U_33
_atom_site_aniso_U_23
_atom_site_aniso_U_13
_atom_site_aniso_U_12
O1 0.0252(7) 0.0296(7) 0.0275(7) -0.0100(6) 0.0150(6) -0.0103(6)
O2 0.0158(6) 0.0254(7) 0.0181(6) 0.0031(5) 0.0061(5) 0.0050(5)
N1 0.0129(6) 0.0223(7) 0.0132(6) -0.0007(5) 0.0038(5) -0.0002(5)
N2 0.0149(6) 0.0232(7) 0.0127(6) 0.0013(5) 0.0048(5) -0.0013(6)
C1 0.0241(9) 0.0381(11) 0.0175(8) 0.0005(8) 0.0048(7) -0.0128(8)
C2 0.0145(8) 0.0380(11) 0.0162(8) 0.0034(7) 0.0038(6) -0.0048(7)
C3 0.0157(7) 0.0252(9) 0.0139(7) 0.0024(6) 0.0059(6) -0.0016(6)
C4 0.0149(7) 0.0249(8) 0.0124(7) 0.0015(6) 0.0052(6) -0.0030(6)
C5 0.0146(7) 0.0263(9) 0.0151(7) -0.0006(6) 0.0057(6) 0.0005(7)
C6 0.0166(7) 0.0248(9) 0.0159(7) -0.0012(6) 0.0063(6) 0.0012(7)
C7 0.0170(8) 0.0262(9) 0.0168(7) 0.0001(6) 0.0074(6) -0.0031(7)
C8 0.0180(8) 0.0219(8) 0.0156(7) -0.0003(6) 0.0068(6) -0.0004(7)
C9 0.0218(8) 0.0229(8) 0.0180(8) -0.0033(6) 0.0085(7) -0.0040(7)
C10 0.0214(8) 0.0173(8) 0.0193(8) -0.0009(6) 0.0087(7) -0.0021(6)
C11 0.0237(9) 0.0164(8) 0.0212(8) 0.0003(6) 0.0109(7) 0.0004(7)
C12 0.0240(9) 0.0154(7) 0.0181(8) 0.0018(6) 0.0068(7) 0.0019(7)
C13 0.0334(10) 0.0208(9) 0.0230(9) -0.0030(7) 0.0107(8) -0.0013(8)
C14 0.0457(13) 0.0250(10) 0.0263(10) -0.0042(8) 0.0197(9) -0.0004(9)
C15 0.0227(9) 0.0377(11) 0.0206(8) 0.0079(8) 0.0092(7) 0.0113(8)
C16 0.0328(10) 0.0253(9) 0.0199(8) -0.0001(7) 0.0085(8) -0.0094(8)
C17 0.0243(9) 0.0225(9) 0.0186(8) 0.0024(7) 0.0076(7) -0.0024(7)
C18 0.0159(7) 0.0232(8) 0.0174(7) -0.0002(6) 0.0058(6) 0.0026(7)
C19 0.0156(7) 0.0246(8) 0.0145(7) -0.0006(6) 0.0064(6) 0.0015(6)
C20 0.0209(8) 0.0203(8) 0.0199(8) 0.0000(6) 0.0096(7) -0.0001(7)
C21 0.0181(8) 0.0203(8) 0.0227(8) 0.0039(7) 0.0076(7) 0.0004(7)
C22 0.0207(8) 0.0200(8) 0.0227(8) 0.0018(7) 0.0055(7) -0.0013(7)
C23 0.0372(11) 0.0273(10) 0.0337(10) -0.0016(8) 0.0244(9) -0.0002(9)
C24 0.0298(10) 0.0217(9) 0.0272(9) -0.0019(7) 0.0165(8) -0.0030(8)
F1 0.074(4) 0.061(4) 0.041(3) 0.014(3) 0.038(3) 0.014(3)
F2 0.027(3) 0.037(4) 0.054(4) -0.012(3) 0.012(3) -0.004(3)
F4 0.0921(14) 0.0389(9) 0.0921(13) 0.0141(9) 0.0690(12) -0.0086(9)
O5 0.0312(7) 0.0297(7) 0.0272(7) -0.0033(6) 0.0185(6) -0.0067(6)
F6 0.0535(12) 0.0299(9) 0.0439(10) -0.0108(8) 0.0241(9) -0.0250(9)
O7 0.0311(7) 0.0298(7) 0.0176(6) 0.0018(5) 0.0112(5) -0.0003(6)
F8 0.0256(7) 0.0433(9) 0.0201(7) 0.0025(6) 0.0074(6) -0.0043(7)
C25 0.0563(15) 0.0256(10) 0.0648(16) 0.0139(11) 0.0468(14) 0.0067(10)
C26 0.0449(13) 0.0331(11) 0.0472(13) 0.0164(10) 0.0355(11) 0.0140(10)
C27 0.0244(9) 0.0296(10) 0.0302(10) 0.0070(8) 0.0168(8) 0.0076(8)
C28 0.0223(9) 0.0233(9) 0.0308(9) 0.0063(7) 0.0157(8) 0.0056(7)
C29 0.0157(7) 0.0258(9) 0.0184(8) 0.0040(7) 0.0070(6) 0.0028(7)
C30 0.0457(14) 0.0237(10) 0.0656(16) 0.0005(10) 0.0359(13) -0.0050(10)
C31 0.0293(10) 0.0225(9) 0.0404(11) 0.0014(8) 0.0196(9) 0.0016(8)
O0AA 0.0243(7) 0.0313(7) 0.0188(6) 0.0041(5) 0.0072(5) -0.0044(6)

loop_
_atom_type_symbol
_atom_type_description
_atom_type_scat_dispersion_real
_atom_type_scat_dispersion_imag
_atom_type_scat_source
C C 0.0033 0.0016 'International Tables Vol C Tables 4.2.6.8 and 6.1.1.4'
H H 0.0000 0.0000 'International Tables Vol C Tables 4.2.6.8 and 6.1.1.4'
F F 0.0171 0.0103 'International Tables Vol C Tables 4.2.6.8 and 6.1.1.4'
N N 0.0061 0.0033 'International Tables Vol C Tables 4.2.6.8 and 6.1.1.4'
O O 0.0106 0.0060 'International Tables Vol C Tables 4.2.6.8 and 6.1.1.4'

loop_
_geom_angle_atom_site_label_1
_geom_angle_atom_site_label_2
_geom_angle_atom_site_label_3
_geom_angle
_geom_angle_site_symmetry_1
_geom_angle_site_symmetry_3
_geom_angle_publ_flag
C10 O1 C9 119.04(14) . . ?
C3 O2 C15 117.85(15) . . ?
C4 N1 C5 115.17(13) . . ?
C4 N1 C18 115.56(14) . . ?
C18 N1 C5 108.12(13) . . ?
C6 N2 H2 109.0 . . ?
C7 N2 H2 109.0 . . ?
C7 N2 C6 111.87(14) . . ?
C7 N2 C19 107.65(13) . . ?
C19 N2 H2 109.0 . . ?
C19 N2 C6 110.30(13) . . ?
C2 C1 H1 119.8 . . ?
C16 C1 H1 119.8 . . ?
C16 C1 C2 120.33(18) . . ?
C1 C2 H2A 120.0 . . ?
C3 C2 C1 120.04(18) . . ?
C3 C2 H2A 120.0 . . ?
O2 C3 C2 123.98(17) . . ?
O2 C3 C4 115.58(15) . . ?
C2 C3 C4 120.42(18) . . ?
C3 C4 N1 118.49(16) . . ?
C17 C4 N1 123.41(16) . . ?
C17 C4 C3 117.98(16) . . ?
N1 C5 H5A 109.7 . . ?
N1 C5 H5B 109.7 . . ?
N1 C5 C6 109.74(14) . . ?
H5A C5 H5B 108.2 . . ?
C6 C5 H5A 109.7 . . ?
C6 C5 H5B 109.7 . . ?
N2 C6 C5 111.45(15) . . ?
N2 C6 H6A 109.3 . . ?
N2 C6 H6B 109.3 . . ?
C5 C6 H6A 109.3 . . ?
C5 C6 H6B 109.3 . . ?
H6A C6 H6B 108.0 . . ?
N2 C7 H7A 108.7 . . ?
N2 C7 H7B 108.7 . . ?
N2 C7 C8 114.32(14) . . ?
H7A C7 H7B 107.6 . . ?
C8 C7 H7A 108.7 . . ?
C8 C7 H7B 108.7 . . ?
C7 C8 H8 110.2 . . ?
C9 C8 C7 107.82(14) . . ?
C9 C8 H8 110.2 . . ?
O0AA C8 C7 109.99(15) . . ?
O0AA C8 H8 110.2 . . ?
O0AA C8 C9 108.25(14) . . ?
O1 C9 C8 106.04(14) . . ?
O1 C9 H9A 110.5 . . ?
O1 C9 H9B 110.5 . . ?
C8 C9 H9A 110.5 . . ?
C8 C9 H9B 110.5 . . ?
H9A C9 H9B 108.7 . . ?
O1 C10 C11 113.41(15) . . ?
O1 C10 C20 125.78(16) . . ?
C20 C10 C11 120.80(16) . . ?
C12 C11 C10 118.71(16) . . ?
C24 C11 C10 121.79(17) . . ?
C24 C11 C12 119.50(16) . . ?
C11 C12 C22 119.43(16) . . ?
C13 C12 C11 118.24(17) . . ?
C13 C12 C22 122.33(17) . . ?
C12 C13 H13 119.4 . . ?
C14 C13 C12 121.29(19) . . ?
C14 C13 H13 119.4 . . ?
C13 C14 H14 120.0 . . ?
C13 C14 C23 120.04(18) . . ?
C23 C14 H14 120.0 . . ?
O2 C15 H15A 109.5 . . ?
O2 C15 H15B 109.5 . . ?
O2 C15 H15C 109.5 . . ?
H15A C15 H15B 109.5 . . ?
H15A C15 H15C 109.5 . . ?
H15B C15 H15C 109.5 . . ?
C1 C16 H16 120.1 . . ?
C1 C16 C17 119.75(19) . . ?
C17 C16 H16 120.1 . . ?
C4 C17 C16 121.37(18) . . ?
C4 C17 H17 119.3 . . ?
C16 C17 H17 119.3 . . ?
N1 C18 H18A 109.7 . . ?
N1 C18 H18B 109.7 . . ?
N1 C18 C19 109.98(15) . . ?
H18A C18 H18B 108.2 . . ?
C19 C18 H18A 109.7 . . ?
C19 C18 H18B 109.7 . . ?
N2 C19 C18 112.58(14) . . ?
N2 C19 H19A 109.1 . . ?
N2 C19 H19B 109.1 . . ?
C18 C19 H19A 109.1 . . ?
C18 C19 H19B 109.1 . . ?
H19A C19 H19B 107.8 . . ?
C10 C20 H20 120.2 . . ?
C10 C20 C21 119.60(17) . . ?
C21 C20 H20 120.2 . . ?
C20 C21 H21 119.3 . . ?
C22 C21 C20 121.39(17) . . ?
C22 C21 H21 119.3 . . ?
C12 C22 H22 120.0 . . ?
C21 C22 C12 120.06(17) . . ?
C21 C22 H22 120.0 . . ?
C14 C23 H23 119.8 . . ?
C24 C23 C14 120.40(19) . . ?
C24 C23 H23 119.8 . . ?
C11 C24 H24 119.7 . . ?
C23 C24 C11 120.51(19) . . ?
C23 C24 H24 119.7 . . ?
F4 C25 C26 119.4(2) . . ?
F4 C25 C30 119.5(2) . . ?
C26 C25 C30 121.1(2) . . ?
F1 C26 C25 107.6(4) . . ?
F1 C26 C27 134.1(4) . . ?
C25 C26 C27 118.3(2) . . ?
F8 C27 C28 121.11(17) . . ?
C26 C27 F8 116.11(19) . . ?
C26 C27 C28 122.8(2) . . ?
C27 C28 C29 123.25(18) . . ?
C27 C28 C31 117.17(18) . . ?
C31 C28 C29 119.57(17) . . ?
O5 C29 O7 126.91(17) . . ?
O5 C29 C28 116.86(16) . . ?
O7 C29 C28 116.23(17) . . ?
F6 C30 C25 117.7(2) . . ?
F6 C30 C31 122.3(2) . . ?
C25 C30 C31 120.1(2) . . ?
C28 C31 F2 119.6(3) . . ?
C30 C31 F2 119.9(3) . . ?
C30 C31 C28 120.5(2) . . ?
C8 O0AA H0AA 109.5 . . ?

loop_
_geom_bond_atom_site_label_1
_geom_bond_atom_site_label_2
_geom_bond_distance
_geom_bond_site_symmetry_2
_geom_bond_publ_flag
O1 C9 1.423(2) . ?
O1 C10 1.364(2) . ?
O2 C3 1.371(2) . ?
O2 C15 1.436(2) . ?
N1 C4 1.427(2) . ?
N1 C5 1.475(2) . ?
N1 C18 1.464(2) . ?
N2 H2 0.9800 . ?
N2 C6 1.506(2) . ?
N2 C7 1.500(2) . ?
N2 C19 1.504(2) . ?
C1 H1 0.9300 . ?
C1 C2 1.395(3) . ?
C1 C16 1.374(3) . ?
C2 H2A 0.9300 . ?
C2 C3 1.390(2) . ?
C3 C4 1.417(2) . ?
C4 C17 1.390(3) . ?
C5 H5A 0.9700 . ?
C5 H5B 0.9700 . ?
C5 C6 1.515(3) . ?
C6 H6A 0.9700 . ?
C6 H6B 0.9700 . ?
C7 H7A 0.9700 . ?
C7 H7B 0.9700 . ?
C7 C8 1.521(2) . ?
C8 H8 0.9800 . ?
C8 C9 1.517(3) . ?
C8 O0AA 1.407(2) . ?
C9 H9A 0.9700 . ?
C9 H9B 0.9700 . ?
C10 C11 1.435(2) . ?
C10 C20 1.374(3) . ?
C11 C12 1.420(3) . ?
C11 C24 1.413(3) . ?
C12 C13 1.416(3) . ?
C12 C22 1.423(3) . ?
C13 H13 0.9300 . ?
C13 C14 1.369(3) . ?
C14 H14 0.9300 . ?
C14 C23 1.407(3) . ?
C15 H15A 0.9600 . ?
C15 H15B 0.9600 . ?
C15 H15C 0.9600 . ?
C16 H16 0.9300 . ?
C16 C17 1.401(3) . ?
C17 H17 0.9300 . ?
C18 H18A 0.9700 . ?
C18 H18B 0.9700 . ?
C18 C19 1.509(2) . ?
C19 H19A 0.9700 . ?
C19 H19B 0.9700 . ?
C20 H20 0.9300 . ?
C20 C21 1.416(3) . ?
C21 H21 0.9300 . ?
C21 C22 1.371(3) . ?
C22 H22 0.9300 . ?
C23 H23 0.9300 . ?
C23 C24 1.371(3) . ?
C24 H24 0.9300 . ?
F1 C26 1.079(5) . ?
F2 C31 1.513(8) . ?
F4 C25 1.350(3) . ?
O5 C29 1.254(2) . ?
F6 C30 1.303(3) . ?
O7 C29 1.256(2) . ?
F8 C27 1.391(3) . ?
C25 C26 1.369(4) . ?
C25 C30 1.383(4) . ?
C26 C27 1.388(3) . ?
C27 C28 1.396(3) . ?
C28 C29 1.518(3) . ?
C28 C31 1.397(3) . ?
C30 C31 1.390(3) . ?
O0AA H0AA 0.8200 . ?

loop_
_geom_torsion_atom_site_label_1
_geom_torsion_atom_site_label_2
_geom_torsion_atom_site_label_3
_geom_torsion_atom_site_label_4
_geom_torsion
_geom_torsion_site_symmetry_1
_geom_torsion_site_symmetry_2
_geom_torsion_site_symmetry_3
_geom_torsion_site_symmetry_4
_geom_torsion_publ_flag
O1 C10 C11 C12 -179.65(16) . . . . ?
O1 C10 C11 C24 1.0(3) . . . . ?
O1 C10 C20 C21 -179.75(17) . . . . ?
O2 C3 C4 N1 1.5(2) . . . . ?
O2 C3 C4 C17 -174.51(15) . . . . ?
N1 C4 C17 C16 -177.89(16) . . . . ?
N1 C5 C6 N2 -58.63(18) . . . . ?
N1 C18 C19 N2 57.13(18) . . . . ?
N2 C7 C8 C9 -172.78(15) . . . . ?
N2 C7 C8 O0AA 69.38(19) . . . . ?
C1 C2 C3 O2 175.70(16) . . . . ?
C1 C2 C3 C4 -2.5(3) . . . . ?
C1 C16 C17 C4 -1.1(3) . . . . ?
C2 C1 C16 C17 2.5(3) . . . . ?
C2 C3 C4 N1 179.88(15) . . . . ?
C2 C3 C4 C17 3.9(2) . . . . ?
C3 C4 C17 C16 -2.1(3) . . . . ?
C4 N1 C5 C6 -164.87(15) . . . . ?
C4 N1 C18 C19 166.16(14) . . . . ?
C5 N1 C4 C3 62.5(2) . . . . ?
C5 N1 C4 C17 -121.75(18) . . . . ?
C5 N1 C18 C19 -63.10(17) . . . . ?
C6 N2 C7 C8 68.69(18) . . . . ?
C6 N2 C19 C18 -50.13(19) . . . . ?
C7 N2 C6 C5 170.47(13) . . . . ?
C7 N2 C19 C18 -172.43(14) . . . . ?
C7 C8 C9 O1 171.64(14) . . . . ?
C9 O1 C10 C11 177.94(16) . . . . ?
C9 O1 C10 C20 -2.2(3) . . . . ?
C10 O1 C9 C8 161.74(15) . . . . ?
C10 C11 C12 C13 179.92(17) . . . . ?
C10 C11 C12 C22 -0.2(3) . . . . ?
C10 C11 C24 C23 179.45(18) . . . . ?
C10 C20 C21 C22 -1.0(3) . . . . ?
C11 C10 C20 C21 0.1(3) . . . . ?
C11 C12 C13 C14 1.0(3) . . . . ?
C11 C12 C22 C21 -0.7(3) . . . . ?
C12 C11 C24 C23 0.1(3) . . . . ?
C12 C13 C14 C23 -0.7(3) . . . . ?
C13 C12 C22 C21 179.17(17) . . . . ?
C13 C14 C23 C24 0.1(3) . . . . ?
C14 C23 C24 C11 0.2(3) . . . . ?
C15 O2 C3 C2 -2.2(2) . . . . ?
C15 O2 C3 C4 176.13(14) . . . . ?
C16 C1 C2 C3 -0.7(3) . . . . ?
C18 N1 C4 C3 -170.27(14) . . . . ?
C18 N1 C4 C17 5.5(2) . . . . ?
C18 N1 C5 C6 64.18(18) . . . . ?
C19 N2 C6 C5 50.68(18) . . . . ?
C19 N2 C7 C8 -169.98(14) . . . . ?
C20 C10 C11 C12 0.5(3) . . . . ?
C20 C10 C11 C24 -178.83(18) . . . . ?
C20 C21 C22 C12 1.3(3) . . . . ?
C22 C12 C13 C14 -178.86(19) . . . . ?
C24 C11 C12 C13 -0.7(3) . . . . ?
C24 C11 C12 C22 179.17(17) . . . . ?
F1 C26 C27 F8 -0.7(6) . . . . ?
F1 C26 C27 C28 180.0(5) . . . . ?
F4 C25 C26 F1 1.2(5) . . . . ?
F4 C25 C26 C27 179.4(2) . . . . ?
F4 C25 C30 F6 -0.6(4) . . . . ?
F4 C25 C30 C31 177.9(2) . . . . ?
F6 C30 C31 F2 0.6(4) . . . . ?
F6 C30 C31 C28 -178.6(2) . . . . ?
F8 C27 C28 C29 0.6(3) . . . . ?
F8 C27 C28 C31 179.63(18) . . . . ?
C25 C26 C27 F8 -178.31(19) . . . . ?
C25 C26 C27 C28 2.4(3) . . . . ?
C25 C30 C31 F2 -177.8(4) . . . . ?
C25 C30 C31 C28 3.0(3) . . . . ?
C26 C25 C30 F6 179.9(2) . . . . ?
C26 C25 C30 C31 -1.6(4) . . . . ?
C26 C27 C28 C29 179.87(18) . . . . ?
C26 C27 C28 C31 -1.1(3) . . . . ?
C27 C28 C29 O5 28.1(3) . . . . ?
C27 C28 C29 O7 -151.99(18) . . . . ?
C27 C28 C31 F2 179.2(3) . . . . ?
C27 C28 C31 C30 -1.6(3) . . . . ?
C29 C28 C31 F2 -1.7(4) . . . . ?
C29 C28 C31 C30 177.49(19) . . . . ?
C30 C25 C26 F1 -179.2(4) . . . . ?
C30 C25 C26 C27 -1.0(3) . . . . ?
C31 C28 C29 O5 -150.92(18) . . . . ?
C31 C28 C29 O7 29.0(3) . . . . ?
O0AA C8 C9 O1 -69.40(18) . . . . ?
